data_2100412
loop_
_publ_author_name
'Jurchescu, Oana D.'
'Meetsma, Auke'
'Palstra, Thomas T.M.'

_publ_section_title
;
 Low-temperature structure of rubrene single crystals grown by vapor
 transport
;
_journal_coeditor_code BK5027
_journal_issue 2
_journal_name_full 'Acta Crystallographica Section B'
_journal_page_first 330
_journal_page_last 334
_journal_paper_doi 10.1107/S0108768106003053
_journal_volume 62
_journal_year 2006
_chemical_formula_moiety 'C42 H28'
_chemical_formula_sum 'C42 H28'
_chemical_formula_weight 532.68
_chemical_name_systematic ' ?'
_space_group_IT_number 64
_symmetry_cell_setting orthorhombic
_symmetry_space_group_name_Hall '-C 2ac 2'
_symmetry_space_group_name_H-M 'C m c a'
_atom_sites_solution_hydrogens difmap
_atom_sites_solution_primary direct
_atom_sites_solution_secondary direct
_cell_angle_alpha 90
_cell_angle_beta 90
_cell_angle_gamma 90
_cell_formula_units_Z 4
_cell_length_a 26.775(4)
_cell_length_b 7.1680(10)
_cell_length_c 14.258(2)
_cell_measurement_reflns_used 4648
_cell_measurement_temperature 150.0(10)
_cell_measurement_theta_max 27.46
_cell_measurement_theta_min 2.86
_cell_volume 2736.4(7)
_computing_cell_refinement 'SAINT, Bruker Version 6.02A, 2000'
_computing_data_collection 'SMART, Bruker Version 5.624, 2001'
_computing_data_reduction 'XPREP, Bruker Version 5.1/NT, 2000'
_computing_molecular_graphics
;
 PLUTO (Meetsma, 2004)
 PLATON (Spek, 2003)
;
_computing_publication_material 'PLATON (Spek, 2003)'
_computing_structure_refinement 'SHELXL-97 (Sheldrick, 1997)'
_computing_structure_solution
;
 SIR-97 (Altomare et al., 1999)
;
_diffrn_ambient_temperature 150.0(10)
_diffrn_detector_area_resol_mean '4096x4096 / 62x62 (binned 512)'
_diffrn_measured_fraction_theta_full 0.998
_diffrn_measured_fraction_theta_max 0.998
_diffrn_measurement_device_type
;
  Bruker Smart Apex; CCD area detector
;
_diffrn_measurement_method 'phi and omega scans'
_diffrn_radiation_monochromator 'parallel mounted graphite'
_diffrn_radiation_source 'fine focus sealed Siemens Mo tube '
_diffrn_radiation_type MoK\a
_diffrn_radiation_wavelength 0.71073
_diffrn_reflns_av_R_equivalents 0.0446
_diffrn_reflns_av_sigmaI/netI 0.0309
_diffrn_reflns_limit_h_max 28
_diffrn_reflns_limit_h_min -33
_diffrn_reflns_limit_k_max 8
_diffrn_reflns_limit_k_min -8
_diffrn_reflns_limit_l_max 17
_diffrn_reflns_limit_l_min -17
_diffrn_reflns_number 10088
_diffrn_reflns_reduction_process
;
 Intensity data were corrected for Lorentz and polarization
  effects, decay and absorption and reduced to F~o~^2^
  using SAINT (Bruker, 2000) and SADABS (Sheldrick, 2001)
;
_diffrn_reflns_theta_full 25.00
_diffrn_reflns_theta_max 26.37
_diffrn_reflns_theta_min 3.24
_diffrn_standards_decay_% 0
_diffrn_standards_number 0
_exptl_absorpt_coefficient_mu 0.073
_exptl_absorpt_correction_T_max 0.9978
_exptl_absorpt_correction_T_min 0.9740
_exptl_absorpt_correction_type multi-scan
_exptl_absorpt_process_details '(SADABS, Sheldrick, Bruker, 2000))'
_exptl_crystal_colour orange
_exptl_crystal_density_diffrn 1.293
_exptl_crystal_density_method 'not measured'
_exptl_crystal_description platelet
_exptl_crystal_F_000 1120
_exptl_crystal_size_max 0.51
_exptl_crystal_size_mid 0.45
_exptl_crystal_size_min 0.03
_refine_diff_density_max 0.252
_refine_diff_density_min -0.179
_refine_ls_extinction_method none
_refine_ls_goodness_of_fit_ref 1.038
_refine_ls_hydrogen_treatment refall
_refine_ls_matrix_type full
_refine_ls_number_parameters 124
_refine_ls_number_reflns 1427
_refine_ls_number_restraints 0
_refine_ls_restrained_S_all 1.038
_refine_ls_R_factor_all 0.0576
_refine_ls_R_factor_gt 0.0387
_refine_ls_shift/su_max 0.000
_refine_ls_shift/su_mean 0.000
_refine_ls_structure_factor_coef Fsqd
_refine_ls_weighting_details
;calc w=1/[\s^2^(Fo^2^)+(0.0526P)^2^+1.7289P]
 where P=(Fo^2^+2Fc^2^)/3
;
_refine_ls_weighting_scheme calc
_refine_ls_wR_factor_gt 0.0949
_refine_ls_wR_factor_ref 0.1048
_reflns_number_gt 1101
_reflns_number_total 1427
_reflns_threshold_expression I>2\s(I)
_cod_data_source_file bk5027.cif
_cod_data_source_block 150K
_cod_depositor_comments
;
The following automatic conversions were performed:
'_symmetry_cell_setting' value 'Orthorhombic' changed to 'orthorhombic'
according to '/home/saulius/struct/CIF-dictionaries/cif_core.dic'
dictionary named 'cif_core.dic' version 2.4.1 from
2010-06-29.

'_exptl_absorpt_correction_type' value 'Multi-Scan' changed
to 'multi-scan' according to
'/home/saulius/struct/CIF-dictionaries/cif_core.dic' dictionary named
'cif_core.dic' version 2.4.1 from 2010-06-29.

Automatic conversion script
Id: cif_fix_enum 1527 2010-12-29 10:47:43Z saulius 

The following automatic conversions were performed:

'_symmetry_cell_setting' value 'Orthorhombic' changed to
'orthorhombic' according to
/home/saulius/struct/CIF-dictionaries/cif_core.dic dictionary named
'cif_core.dic' version 2.4.1 from
2010-06-29.

'_exptl_absorpt_correction_type' value 'Multi-Scan'
changed to 'multi-scan' according to
/home/saulius/struct/CIF-dictionaries/cif_core.dic dictionary named
'cif_core.dic' version 2.4.1 from 2010-06-29.

Automatic conversion script
Id: cif_fix_values 1715 2011-07-08 13:25:40Z adriana 
;
_cod_original_sg_symbol_Hall '-C 2bc 2'
_cod_database_code 2100412

loop_
_symmetry_equiv_pos_site_id
_symmetry_equiv_pos_as_xyz
1 x,y,z
2 -x,1/2-y,1/2+z
3 x,-y,-z
4 -x,1/2+y,1/2-z
5 -x,-y,-z
6 x,1/2+y,1/2-z
7 -x,y,z
8 x,1/2-y,1/2+z
9 1/2+x,1/2+y,z
10 1/2-x,-y,1/2+z
11 1/2+x,1/2-y,-z
12 1/2-x,y,1/2-z
13 1/2-x,1/2-y,-z
14 1/2+x,y,1/2-z
15 1/2-x,1/2+y,z
16 1/2+x,-y,1/2+z

loop_
_atom_site_aniso_label
_atom_site_aniso_U_11
_atom_site_aniso_U_22
_atom_site_aniso_U_33
_atom_site_aniso_U_12
_atom_site_aniso_U_13
_atom_site_aniso_U_23
C1 0.0227(10) 0.0165(9) 0.0125(8) 0.0000 0.0000 -0.0024(7)
C2 0.0228(8) 0.0167(6) 0.0136(6) 0.0018(5) 0.0015(5) -0.0016(5)
C3 0.0253(7) 0.0171(7) 0.0118(6) 0.0023(5) 0.0008(5) -0.0018(5)
C4 0.0270(9) 0.0210(7) 0.0179(7) 0.0047(6) 0.0012(6) 0.0012(6)
C5 0.0358(9) 0.0179(7) 0.0190(7) 0.0051(6) 0.0002(6) 0.0035(5)
C6 0.0220(8) 0.0190(7) 0.0162(6) 0.0004(6) -0.0004(5) 0.0053(5)
C7 0.0268(8) 0.0209(7) 0.0248(7) 0.0006(6) 0.0032(6) 0.0018(6)
C8 0.0234(8) 0.0304(8) 0.0379(9) 0.0032(7) 0.0066(7) 0.0065(7)
C9 0.0216(9) 0.0428(9) 0.0361(9) -0.0010(7) -0.0048(7) 0.0119(8)
C10 0.0332(9) 0.0402(9) 0.0237(8) -0.0050(8) -0.0074(7) 0.0005(7)
C11 0.0287(8) 0.0275(8) 0.0194(7) 0.0022(7) -0.0001(6) -0.0007(6)

loop_
_atom_site_type_symbol
_atom_site_label
_atom_site_fract_x
_atom_site_fract_y
_atom_site_fract_z
_atom_site_U_iso_or_equiv
_atom_site_thermal_displace_type
_atom_site_occupancy
C C1 0.02727(7) 0.00000 0.00000 0.0172(5) Uani 1.000
C C2 0.05307(5) -0.14417(18) 0.04907(9) 0.0177(4) Uani 1.000
C C3 0.02670(5) -0.29515(18) 0.08757(8) 0.0181(4) Uani 1.000
C C4 0.05186(6) -0.44662(19) 0.13409(9) 0.0220(4) Uani 1.000
C C5 0.02630(6) -0.58805(19) 0.17505(10) 0.0242(4) Uani 1.000
C C6 0.10744(5) -0.13413(18) 0.07267(9) 0.0191(4) Uani 1.000
C C7 0.14283(5) -0.2470(2) 0.02912(10) 0.0242(4) Uani 1.000
C C8 0.19169(6) -0.2498(2) 0.06004(12) 0.0306(5) Uani 1.000
C C9 0.20647(6) -0.1379(2) 0.13425(11) 0.0335(5) Uani 1.000
C C10 0.17191(6) -0.0249(2) 0.17798(11) 0.0324(5) Uani 1.000
C C11 0.12289(6) -0.0237(2) 0.14788(10) 0.0252(4) Uani 1.000
H H4 0.0877(6) -0.448(2) 0.1341(11) 0.023(4) Uiso 1.000
H H5 0.0447(6) -0.688(2) 0.2071(11) 0.031(4) Uiso 1.000
H H7 0.1328(6) -0.324(2) -0.0250(11) 0.031(4) Uiso 1.000
H H8 0.2163(6) -0.330(2) 0.0272(12) 0.038(5) Uiso 1.000
H H9 0.2412(7) -0.142(2) 0.1537(12) 0.043(5) Uiso 1.000
H H10 0.1813(7) 0.055(3) 0.2297(14) 0.048(5) Uiso 1.000
H H11 0.0976(6) 0.053(2) 0.1778(11) 0.026(4) Uiso 1.000

loop_
_atom_type_symbol
_atom_type_description
_atom_type_scat_dispersion_real
_atom_type_scat_dispersion_imag
_atom_type_scat_source
H H 0.0000 0.0000 'International Tables Vol C Tables 4.2.6.8 and 6.1.1.4'
C C 0.0033 0.0016 'International Tables Vol C Tables 4.2.6.8 and 6.1.1.4'

loop_
_geom_angle_atom_site_label_1
_geom_angle_atom_site_label_2
_geom_angle_atom_site_label_3
_geom_angle_site_symmetry_1
_geom_angle_site_symmetry_3
_geom_angle
_geom_angle_publ_flag
C2 C1 C2 . 3_555 122.07(15) no
C1 C1 C2 5_555 . 118.97(8) no
C1 C1 C2 5_555 3_555 118.97(8) no
C1 C2 C3 . . 120.44(13) no
C1 C2 C6 . . 123.15(12) no
C3 C2 C6 . . 116.01(11) no
C2 C3 C4 . . 121.75(12) no
C2 C3 C3 . 7_555 120.19(12) no
C3 C3 C4 7_555 . 117.90(12) no
C3 C4 C5 . . 121.76(14) no
C4 C5 C5 . 7_555 120.33(13) no
C2 C6 C7 . . 122.28(12) no
C2 C6 C11 . . 119.25(12) no
C7 C6 C11 . . 118.07(13) no
C6 C7 C8 . . 120.73(13) no
C7 C8 C9 . . 120.40(14) no
C8 C9 C10 . . 119.59(15) no
C9 C10 C11 . . 120.07(14) no
C6 C11 C10 . . 121.13(14) no
C3 C4 H4 . . 118.4(9) no
C5 C4 H4 . . 119.8(9) no
C4 C5 H5 . . 119.5(9) no
C5 C5 H5 7_555 . 120.1(9) no
C6 C7 H7 . . 119.3(9) no
C8 C7 H7 . . 120.0(9) no
C7 C8 H8 . . 119.2(10) no
C9 C8 H8 . . 120.4(10) no
C8 C9 H9 . . 118.3(9) no
C10 C9 H9 . . 122.1(10) no
C9 C10 H10 . . 121.2(11) no
C11 C10 H10 . . 118.7(11) no
C6 C11 H11 . . 116.9(9) no
C10 C11 H11 . . 122.0(9) no

loop_
_geom_bond_atom_site_label_1
_geom_bond_atom_site_label_2
_geom_bond_site_symmetry_2
_geom_bond_distance
_geom_bond_publ_flag
C1 C2 . 1.4264(16) no
C1 C2 3_555 1.4264(16) no
C1 C1 5_555 1.460(3) no
C2 C3 . 1.4039(18) no
C2 C6 . 1.4959(19) no
C3 C4 . 1.4397(19) no
C3 C3 7_555 1.4298(19) no
C4 C5 . 1.355(2) no
C5 C5 7_555 1.408(2) no
C6 C7 . 1.3921(19) no
C6 C11 . 1.3956(19) no
C7 C8 . 1.381(2) no
C8 C9 . 1.386(2) no
C9 C10 . 1.379(2) no
C10 C11 . 1.381(2) no
C4 H4 . 0.960(16) no
C5 H5 . 0.982(15) no
C7 H7 . 0.986(15) no
C8 H8 . 0.992(16) no
C9 H9 . 0.971(19) no
C10 H10 . 0.97(2) no
C11 H11 . 0.971(16) no

loop_
_geom_contact_atom_site_label_1
_geom_contact_atom_site_label_2
_geom_contact_distance
_geom_contact_site_symmetry_2
_geom_contact_publ_flag
C2 C11 3.582(2) 3_555 no
C4 C7 3.197(2) . no
C4 C11 3.584(2) . no
C6 C6 2.8270(19) 3_555 no
C6 C11 3.367(2) 3_555 no
C6 C7 3.235(2) 3_555 no
C7 C4 3.197(2) . no
C7 C6 3.235(2) 3_555 no
C7 C11 3.228(2) 3_555 no
C8 C8 3.561(2) 13_545 no
C11 C2 3.582(2) 3_555 no
C11 C4 3.584(2) . no
C11 C6 3.367(2) 3_555 no
C11 C7 3.228(2) 3_555 no
C3 H5 3.065(16) 6_555 no
C4 H5 2.933(15) 6_555 no
C4 H11 2.949(16) 6_545 no
C5 H11 3.011(16) 6_545 no
C6 H4 2.472(15) . no
C7 H4 2.549(15) . no
C7 H7 3.087(14) 3_545 no
C8 H8 2.818(16) 13_545 no
C9 H10 3.01(2) 6_545 no
C11 H7 3.058(15) 3_555 no
H4 C6 2.472(15) . no
H4 C7 2.549(15) . no
H4 H7 2.56(2) 3_545 no
H5 H11 2.37(2) 1_545 no
H5 C3 3.065(16) 6_545 no
H5 C4 2.933(15) 6_545 no
H7 C7 3.087(14) 3_545 no
H7 C11 3.058(15) 3_555 no
H7 H4 2.56(2) 3_545 no
H8 H8 2.56(2) 3_545 no
H8 C8 2.818(16) 13_545 no
H8 H8 2.28(2) 13_545 no
H10 C9 3.01(2) 6_555 no
H11 H5 2.37(2) 1_565 no
H11 C4 2.949(16) 6_555 no
H11 C5 3.011(16) 6_555 no

loop_
_geom_torsion_atom_site_label_1
_geom_torsion_atom_site_label_2
_geom_torsion_atom_site_label_3
_geom_torsion_atom_site_label_4
_geom_torsion_site_symmetry_1
_geom_torsion_site_symmetry_3
_geom_torsion_site_symmetry_4
_geom_torsion
_geom_torsion_publ_flag
C2 C1 C2 C3 3_555 . . -172.78(10) no
C2 C1 C2 C6 3_555 . . 14.76(15) no
C1 C1 C2 C3 5_555 . . 7.22(13) no
C1 C1 C2 C6 5_555 . . -165.25(9) no
C1 C2 C3 C4 . . . 177.39(10) no
C1 C2 C3 C3 . . 7_555 -7.31(17) no
C6 C2 C3 C4 . . . -9.62(18) no
C6 C2 C3 C3 . . 7_555 165.67(11) no
C1 C2 C6 C7 . . . -109.81(14) no
C1 C2 C6 C11 . . . 77.54(16) no
C3 C2 C6 C7 . . . 77.42(16) no
C3 C2 C6 C11 . . . -95.24(15) no
C2 C3 C4 C5 . . . 176.90(13) no
C3 C3 C4 C5 7_555 . . 1.50(19) no
C2 C3 C3 C2 . 7_555 7_555 0.00(18) no
C2 C3 C3 C4 . 7_555 7_555 -175.47(11) no
C4 C3 C3 C2 . 7_555 7_555 175.47(11) no
C4 C3 C3 C4 . 7_555 7_555 0.00(17) no
C3 C4 C5 C5 . . 7_555 -1.5(2) no
C4 C5 C5 C4 . 7_555 7_555 0.0(2) no
C2 C6 C7 C8 . . . -172.41(13) no
C11 C6 C7 C8 . . . 0.3(2) no
C2 C6 C11 C10 . . . 173.45(13) no
C7 C6 C11 C10 . . . 0.5(2) no
C6 C7 C8 C9 . . . -1.0(2) no
C7 C8 C9 C10 . . . 0.8(2) no
C8 C9 C10 C11 . . . 0.1(2) no
C9 C10 C11 C6 . . . -0.7(2) no
